data_7159600
loop_
_publ_author_name
'Das, Eshani'
'Feliciano, Mark Aldren M.'
'Yamanushkin, Pavel'
'Lin, Xinsong'
'Gold, Brian'

_publ_section_title
;
 Oxa-azabenzobenzocyclooctynes (O-ABCs): heterobiarylcyclooctynes bearing
 an endocyclic heteroatom.
;
_journal_issue 44
_journal_name_full 'Organic &amp; biomolecular chemistry'
_journal_page_first 8857
_journal_page_last 8862
_journal_paper_doi 10.1039/d3ob01559a
_journal_volume 21
_journal_year 2023
_chemical_formula_moiety 'C21 H16 N4 O'
_chemical_formula_sum 'C21 H16 N4 O'
_chemical_formula_weight 340.38
_space_group_crystal_system triclinic
_space_group_IT_number 2
_space_group_name_Hall '-P 1'
_space_group_name_H-M_alt 'P -1'
_atom_sites_solution_hydrogens geom
_atom_sites_solution_primary dual
_audit_creation_date 2023-04-28
_audit_creation_method
;FinalCif V118 by Daniel Kratzert, Freiburg 2023,
https://dkratzert.de/finalcif.html
;
_audit_update_record
;
2023-04-28 deposited with the CCDC.	2023-10-11 downloaded from the CCDC.
;
_cell_angle_alpha 68.423(3)
_cell_angle_beta 74.665(3)
_cell_angle_gamma 77.346(3)
_cell_formula_units_Z 2
_cell_length_a 7.8488(2)
_cell_length_b 9.8954(3)
_cell_length_c 12.1031(4)
_cell_measurement_reflns_used 23752
_cell_measurement_temperature 99.9(6)
_cell_measurement_theta_max 76.7720
_cell_measurement_theta_min 4.0140
_cell_volume 835.20(5)
_computing_cell_refinement 'CrysAlisPro 1.171.42.84a (Rigaku OD, 2023)'
_computing_data_collection 'CrysAlisPro 1.171.42.84a (Rigaku OD, 2023)'
_computing_data_reduction 'CrysAlisPro 1.171.42.84a (Rigaku OD, 2023)'
_computing_molecular_graphics 'Olex2 1.5-ac5-024 (Dolomanov et al., 2009)'
_computing_publication_material 'Olex2 1.5-ac5-024 (Dolomanov et al., 2009)'
_computing_structure_refinement 'SHELXL 2014/7 (Sheldrick, 2015)'
_computing_structure_solution 'SHELXT  (Sheldrick, 2015)'
_diffrn_ambient_environment N~2~
_diffrn_ambient_temperature 99.9(6)
_diffrn_detector 'Hybrid Pixel Array Detector'
_diffrn_detector_area_resol_mean 10.0000
_diffrn_detector_type HyPix
_diffrn_measured_fraction_theta_full 0.999
_diffrn_measured_fraction_theta_max 0.984
_diffrn_measurement_details
;
List of Runs (angles in degrees, time in seconds):

  # Type    Start    End  Width  t~exp~   \w     \q     \k     \f   Frames
#--------------------------------------------------------------------------
  1  \w   -121.00 -35.00   0.50    1.50    --  -47.84 -33.00-144.00  172
  2  \w     35.00 122.00   0.50    1.50    --   47.84  33.00  14.00  174
  3  \w    -26.00  56.00   0.50    1.50    --   47.84 -33.00-144.00  164
  4  \w   -160.00 -72.00   0.50    6.50    --  -86.25 -33.00-144.00  176
  5  \w     94.00 178.00   0.50    6.50    --  107.75  33.00  14.00  168
  6  \w    -17.00   9.00   0.50    1.50    --   14.00  97.00 -87.43   52
  7  \w    -17.00  10.00   0.50    1.50    --   14.00  95.00 101.14   54
  8  \w      0.00  26.00   0.50    1.50    --   22.00  76.00 126.06   52
  9  \w      2.00  33.00   0.50    1.50    --   22.00  70.00   7.86   62
 10  \w     12.00  39.00   0.50    1.50    --   30.00  66.00 -72.80   54
 11  \w     12.00  39.00   0.50    1.50    --   30.00  66.00 -95.26   54
 12  \w    -42.00 -16.00   0.50    1.50    --  -34.00 -64.00-110.47   52
 13  \w    -44.00 -17.00   0.50    1.50    --  -34.00 -63.00  76.33   54
 14  \w     22.00  52.00   0.50    1.50    --   38.00  59.00  96.78   60
 15  \w     23.00  55.00   0.50    1.50    --   38.00  58.00-154.11   64
 16  \w     22.00  50.00   0.50    1.50    --   38.00  60.00  51.50   56
 17  \w    -52.00 -26.00   0.50    1.50    --  -42.00 -59.00  28.83   52
 18  \w    -65.00 -27.00   0.50    1.50    --  -42.00 -56.00 157.90   76
 19  \w     27.00  65.00   0.50    1.50    --   42.00  56.00 -32.79   76
 20  \w      1.00  28.00   0.50    1.50    --  -47.84  19.00-180.00   54
 21  \w      1.00  28.00   0.50    1.50    --  -47.84  19.00-150.00   54
 22  \w    -14.00  26.00   0.50    1.50    --  -47.84  33.00  14.00   80
 23  \w     34.00  94.00   0.50    1.50    --   47.84-125.00   0.00  120
 24  \w     34.00  94.00   0.50    1.50    --   47.84-125.00  90.00  120
 25  \w     34.00 120.00   0.50    1.50    --   47.84  55.00 172.00  172
 26  \w   -121.00 -35.00   0.50    1.50    --  -50.00 -56.00-156.99  172
 27  \w   -125.00 -39.00   0.50    1.50    --  -54.00 -55.00-134.36  172
 28  \w   -125.00 -39.00   0.50    1.50    --  -54.00 -55.00 -55.23  172
 29  \w   -130.00 -43.00   0.50    1.50    --  -58.00 -56.00 163.44  174
 30  \w     43.00 131.00   0.50    1.50    --   58.00  56.00 -22.04  176
 31  \w   -134.00 -48.00   0.50    1.50    --  -62.00 -50.00  73.27  172
 32  \w   -138.00 -52.00   0.50    1.50    --  -66.00 -52.00  12.57  172
 33  \w   -142.00 -55.00   0.50    1.50    --  -70.00 -55.00-114.32  174
 34  \w   -142.00 -56.00   0.50    1.50    --  -70.00 -52.00  31.65  172
 35  \w   -142.00 -56.00   0.50    1.50    --  -70.00 -54.00 149.23  172
 36  \w   -142.00 -56.00   0.50    1.50    --  -70.00 -54.00 -64.69  172
 37  \w   -142.00 -56.00   0.50    1.50    --  -70.00 -52.00  -5.29  172
 38  \w   -145.00 -59.00   0.50    1.50    --  -74.00 -56.00 117.75  172
 39  \w   -145.00 -59.00   0.50    1.50    --  -74.00 -55.00  71.25  172
 40  \w   -145.00 -60.00   0.50    1.50    --  -74.00 -51.00 -19.20  170
 41  \w   -150.00 -63.00   0.50    6.50    --  -78.00 -56.00 -39.43  174
 42  \w   -150.00 -63.00   0.50    6.50    --  -78.00 -56.00 -80.61  174
 43  \w   -150.00 -64.00   0.50    6.50    --  -78.00 -51.00  49.43  172
 44  \w   -150.00 -63.00   0.50    6.50    --  -78.00 -56.00-169.91  174
 45  \w   -150.00 -63.00   0.50    6.50    --  -78.00 -56.00-144.40  174
 46  \w   -153.00 -67.00   0.50    6.50    --  -82.00 -55.00 154.64  172
 47  \w   -159.00 -73.00   0.50    6.50    --  -86.25 -50.00-129.47  172
 48  \w   -159.00 -73.00   0.50    6.50    --  -86.25 -49.00-165.51  172
 49  \w   -159.00 -72.00   0.50    6.50    --  -86.25 -54.00 137.35  174
 50  \w   -159.00 -72.00   0.50    6.50    --  -86.25 -55.00 -90.87  174
 51  \w    -52.00 -13.00   0.50    6.50    --  -86.25  61.00-180.00   78
 52  \w   -159.00 -72.00   0.50    6.50    --  -86.25 -55.00  43.58  174
 53  \w     91.00 178.00   0.50    6.50    --  107.75  61.00-120.00  174
 54  \w     35.00 106.00   0.50    6.50    --  107.75 -94.00  60.00  142
 55  \w     91.00 178.00   0.50    6.50    --  107.75  61.00  60.00  174
 56  \w     35.00 106.00   0.50    6.50    --  107.75 -94.00  30.00  142
 57  \w     38.00 112.00   0.50    6.50    --  107.75-125.00-150.00  148
 58  \w     35.00 106.00   0.50    6.50    --  107.75 -94.00 -60.00  142
 59  \w     95.00 178.00   0.50    6.50    --  107.75  30.00-180.00  166
 60  \w     91.00 178.00   0.50    6.50    --  107.75  61.00 -60.00  174
 61  \w     91.00 178.00   0.50    6.50    --  107.75  61.00-150.00  174
 62  \w     35.00 131.00   0.50    6.50    --  107.75 -77.00 150.00  192
 63  \w     36.00  71.00   0.50    6.50    --  107.75 -45.00  90.00   70
 64  \w     36.00  71.00   0.50    6.50    --  107.75 -45.00 -60.00   70
 65  \w     95.00 178.00   0.50    6.50    --  107.75  45.00 -30.00  166
 66  \w     91.00 178.00   0.50    6.50    --  107.75  61.00 150.00  174
 67  \w     35.00  94.00   0.50    6.50    --  107.75 -61.00-150.00  118
 68  \w    101.00 178.00   0.50    6.50    --  107.75  77.00  30.00  154
 69  \w     35.00 106.00   0.50    6.50    --  107.75 -94.00   0.00  142
 70  \w     36.00  71.00   0.50    6.50    --  107.75 -45.00  30.00   70
 71  \w     95.00 178.00   0.50    6.50    --  107.75  45.00 120.00  166
 72  \w     91.00 178.00   0.50    6.50    --  107.75  61.00  30.00  174
 73  \w     35.00 106.00   0.50    6.50    --  107.75 -94.00  90.00  142
 74  \w     95.00 178.00   0.50    6.50    --  107.75  45.00 -60.00  166
 75  \w     35.00 106.00   0.50    6.50    --  107.75 -94.00-120.00  142
 76  \w     35.00 106.00   0.50    6.50    --  107.75 -94.00-180.00  142
 77  \w     91.00 178.00   0.50    6.50    --  107.75  61.00 120.00  174
 78  \w     91.00 178.00   0.50    6.50    --  107.75  61.00   0.00  174
 79  \w     36.00  71.00   0.50    6.50    --  107.75 -45.00  60.00   70
 80  \w     91.00 178.00   0.50    6.50    --  107.75  61.00  90.00  174
 81  \w     91.00 178.00   0.50    6.50    --  107.75  61.00 -30.00  174
 82  \w     35.00 106.00   0.50    6.50    --  107.75 -94.00-150.00  142
 83  \w     36.00  71.00   0.50    6.50    --  107.75 -45.00 -30.00   70
 84  \w     36.00  71.00   0.50    6.50    --  107.75 -45.00 150.00   70
 85  \w     91.00 178.00   0.50    6.50    --  107.75  61.00 -90.00  174
 86  \w     91.00 178.00   0.50    6.50    --  107.75  61.00-180.00  174
 87  \w     95.00 178.00   0.50    6.50    --  107.75  45.00  60.00  166
 88  \w     36.00  71.00   0.50    6.50    --  107.75 -45.00 -90.00   70
 89  \w     95.00 178.00   0.50    6.50    --  107.75  45.00   0.00  166
 90  \w     95.00 178.00   0.50    6.50    --  107.75  45.00  90.00  166
 91  \w     35.00 106.00   0.50    6.50    --  107.75 -94.00 120.00  142
 92  \w     35.00 106.00   0.50    6.50    --  107.75 -94.00 -30.00  142
 93  \w    101.00 178.00   0.50    6.50    --  107.75  77.00 150.00  154
 94  \w     95.00 178.00   0.50    6.50    --  107.75  45.00-150.00  166
 95  \w     35.00 106.00   0.50    6.50    --  107.75 -94.00 -90.00  142
 96  \w     36.00  71.00   0.50    6.50    --  107.75 -45.00-120.00   70
 97  \w     12.00  40.00   0.50    1.50    --   30.00  65.00-156.49   56
 98  \w   -119.00 -34.00   0.50    1.50    --  -47.84 -52.00 -59.04  170
 99  \w    -24.00 120.00   0.50    1.50    --   47.84   0.00 -60.00  288
100  \w     34.00 120.00   0.50    1.50    --   47.84  55.00 -67.14  172
101  \w    -24.00  -0.50   0.50    1.50    --   47.84   0.00 -30.00   47
;
_diffrn_measurement_device 'four-circle diffractometer'
_diffrn_measurement_device_type 'XtaLAB Synergy, Dualflex, HyPix'
_diffrn_measurement_method '\w scans'
_diffrn_measurement_specimen_support 'nylon loop'
_diffrn_orient_matrix_type 'CrysAlisPro convention (1999,Acta A55,543-557)'
_diffrn_orient_matrix_UB_11 -0.0908478000
_diffrn_orient_matrix_UB_12 -0.1057854000
_diffrn_orient_matrix_UB_13 -0.0251646000
_diffrn_orient_matrix_UB_21 0.1376405000
_diffrn_orient_matrix_UB_22 -0.1288100000
_diffrn_orient_matrix_UB_23 0.0537345000
_diffrn_orient_matrix_UB_31 -0.1224878000
_diffrn_orient_matrix_UB_32 -0.0277919000
_diffrn_orient_matrix_UB_33 0.1265601000
_diffrn_radiation_monochromator mirror
_diffrn_radiation_probe x-ray
_diffrn_radiation_type 'Cu K\a'
_diffrn_radiation_wavelength 1.54184
_diffrn_reflns_av_R_equivalents 0.0525
_diffrn_reflns_av_unetI/netI 0.0180
_diffrn_reflns_Laue_measured_fraction_full 0.999
_diffrn_reflns_Laue_measured_fraction_max 0.984
_diffrn_reflns_limit_h_max 9
_diffrn_reflns_limit_h_min -9
_diffrn_reflns_limit_k_max 12
_diffrn_reflns_limit_k_min -12
_diffrn_reflns_limit_l_max 15
_diffrn_reflns_limit_l_min -15
_diffrn_reflns_number 38664
_diffrn_reflns_point_group_measured_fraction_full 0.999
_diffrn_reflns_point_group_measured_fraction_max 0.984
_diffrn_reflns_theta_full 67.684
_diffrn_reflns_theta_max 77.412
_diffrn_reflns_theta_min 4.011
_diffrn_source 'micro-focus sealed X-ray tube'
_diffrn_source_type 'PhotonJet (Cu) X-ray Source'
_exptl_absorpt_coefficient_mu 0.693
_exptl_absorpt_correction_T_max 1.000
_exptl_absorpt_correction_T_min 0.677
_exptl_absorpt_correction_type gaussian
_exptl_absorpt_process_details
;
CrysAlisPro 1.171.42.84a (Rigaku Oxford Diffraction, 2023)
Numerical absorption correction based on gaussian integration over
a multifaceted crystal model
Empirical absorption correction using spherical harmonics,
implemented in SCALE3 ABSPACK scaling algorithm.
;
_exptl_crystal_colour 'clear whiteish colourless'
_exptl_crystal_colour_lustre clear
_exptl_crystal_colour_modifier whiteish
_exptl_crystal_colour_primary colourless
_exptl_crystal_density_diffrn 1.353
_exptl_crystal_description irregular
_exptl_crystal_F_000 356
_exptl_crystal_recrystallization_method 'by a slow evaporation method'
_exptl_crystal_size_max 0.195
_exptl_crystal_size_mid 0.098
_exptl_crystal_size_min 0.018
_refine_diff_density_max 0.222
_refine_diff_density_min -0.204
_refine_diff_density_rms 0.039
_refine_ls_extinction_coef 0.0044(7)
_refine_ls_extinction_expression Fc^*^=kFc[1+0.001xFc^2^\l^3^/sin(2\q)]^-1/4^
_refine_ls_extinction_method 'SHELXL-2014/7 (Sheldrick 2014'
_refine_ls_goodness_of_fit_ref 1.067
_refine_ls_hydrogen_treatment constr
_refine_ls_matrix_type full
_refine_ls_number_parameters 236
_refine_ls_number_reflns 3490
_refine_ls_number_restraints 0
_refine_ls_restrained_S_all 1.067
_refine_ls_R_factor_all 0.0395
_refine_ls_R_factor_gt 0.0368
_refine_ls_shift/su_max 0.000
_refine_ls_shift/su_mean 0.000
_refine_ls_structure_factor_coef Fsqd
_refine_ls_weighting_details 'w=1/[\s^2^(Fo^2^)+(0.0474P)^2^+0.2900P] where P=(Fo^2^+2Fc^2^)/3'
_refine_ls_weighting_scheme calc
_refine_ls_wR_factor_gt 0.0961
_refine_ls_wR_factor_ref 0.0980
_reflns_Friedel_coverage 0.000
_reflns_number_gt 3229
_reflns_number_total 3490
_reflns_threshold_expression 'I > 2\s(I)'
_cod_data_source_file d3ob01559a2.cif
_cod_data_source_block ed-178-lc
_cod_depositor_comments 'Adding full bibliography for 7159600--7159602.cif.'
_cod_original_cell_volume 835.21(5)
_cod_database_code 7159600
_chemical_oxdiff_formula C21H16N4O
_chemical_oxdiff_usercomment '100 K'
_olex2_refinement_description
;
1. Fixed Uiso
 At 1.2 times of:
  All C(H) groups, All C(H,H) groups
2.a Secondary CH2 refined with riding coordinates:
 C10(H10A,H10B), C15(H15A,H15B)
2.b Aromatic/amide H refined with riding coordinates:
 C2(H2), C3(H3), C4(H4), C5(H5), C12(H12), C13(H13), C14(H14), C17(H17),
 C18(H18), C19(H19), C20(H20), C21(H21)
;
_olex2_submission_special_instructions 'No special instructions were received'
_oxdiff_exptl_absorpt_empirical_details
;
Empirical correction (ABSPACK) includes:
- Absorption correction using spherical harmonics
- Frame scaling
- Detector area scaling
;
_oxdiff_exptl_absorpt_empirical_full_max 1.755
_oxdiff_exptl_absorpt_empirical_full_min 0.808
_shelx_shelxl_version_number 2014/7
_shelx_space_group_comment
;
The symmetry employed for this shelxl refinement is uniquely defined
by the following loop, which should always be used as a source of
symmetry information in preference to the above space-group names.
They are only intended as comments.
;
_shelx_estimated_absorpt_t_min 0.877
_shelx_estimated_absorpt_t_max 0.988
_diffrn_measurement_ambient_temperature_device_make 'Oxford Cryostream 800'

loop_
_space_group_symop_operation_xyz
'x, y, z'
'-x, -y, -z'

loop_
_atom_site_label
_atom_site_type_symbol
_atom_site_fract_x
_atom_site_fract_y
_atom_site_fract_z
_atom_site_U_iso_or_equiv
_atom_site_adp_type
_atom_site_occupancy
_atom_site_site_symmetry_order
_atom_site_calc_flag
_atom_site_refinement_flags_posn
_atom_site_refinement_flags_adp
_atom_site_refinement_flags_occupancy
_atom_site_disorder_assembly
_atom_site_disorder_group
O1 O 0.37484(12) 0.20094(9) 0.36428(8) 0.0296(2) Uani 1 1 d . . . . .
N1 N 0.16179(13) 0.67375(11) 0.36379(9) 0.0239(2) Uani 1 1 d . . . . .
C1 C 0.23447(15) 0.21453(13) 0.31149(11) 0.0231(2) Uani 1 1 d . . . . .
N2 N 0.29833(13) 0.69792(11) 0.09913(9) 0.0222(2) Uani 1 1 d . . . . .
C2 C 0.15051(17) 0.08782(13) 0.36166(11) 0.0258(3) Uani 1 1 d . . . . .
H2 H 0.1900 0.0095 0.4275 0.031 Uiso 1 1 calc R U . . .
N3 N 0.29913(13) 0.67244(11) -0.00329(9) 0.0252(2) Uani 1 1 d . . . . .
C3 C 0.01201(17) 0.07378(14) 0.31792(11) 0.0270(3) Uani 1 1 d . . . . .
H3 H -0.0418 -0.0137 0.3528 0.032 Uiso 1 1 calc R U . . .
N4 N 0.26362(13) 0.53764(11) 0.02883(9) 0.0243(2) Uani 1 1 d . . . . .
C4 C -0.04825(17) 0.18841(14) 0.22258(11) 0.0276(3) Uani 1 1 d . . . . .
H4 H -0.1431 0.1802 0.1913 0.033 Uiso 1 1 calc R U . . .
C5 C 0.03214(16) 0.31467(13) 0.17399(11) 0.0247(2) Uani 1 1 d . . . . .
H5 H -0.0111 0.3933 0.1099 0.030 Uiso 1 1 calc R U . . .
C6 C 0.17537(15) 0.33196(13) 0.21534(10) 0.0220(2) Uani 1 1 d . . . . .
C7 C 0.24268(15) 0.47548(13) 0.15218(10) 0.0213(2) Uani 1 1 d . . . . .
C8 C 0.26515(14) 0.57781(12) 0.19781(10) 0.0210(2) Uani 1 1 d . . . . .
C9 C 0.25750(15) 0.56409(12) 0.32396(10) 0.0211(2) Uani 1 1 d . . . . .
C10 C 0.46295(16) 0.32367(13) 0.34340(12) 0.0263(3) Uani 1 1 d . . . . .
H10A H 0.5026 0.3706 0.2549 0.032 Uiso 1 1 calc R U . . .
H10B H 0.5703 0.2878 0.3797 0.032 Uiso 1 1 calc R U . . .
C11 C 0.34488(15) 0.43674(13) 0.39611(11) 0.0227(2) Uani 1 1 d . . . . .
C12 C 0.32262(16) 0.41994(14) 0.51841(11) 0.0269(3) Uani 1 1 d . . . . .
H12 H 0.3786 0.3346 0.5711 0.032 Uiso 1 1 calc R U . . .
C13 C 0.21841(17) 0.52843(14) 0.56230(11) 0.0291(3) Uani 1 1 d . . . . .
H13 H 0.1979 0.5173 0.6459 0.035 Uiso 1 1 calc R U . . .
C14 C 0.14437(16) 0.65387(14) 0.48169(11) 0.0271(3) Uani 1 1 d . . . . .
H14 H 0.0775 0.7300 0.5118 0.033 Uiso 1 1 calc R U . . .
C15 C 0.33023(16) 0.84123(13) 0.09228(11) 0.0246(3) Uani 1 1 d . . . . .
H15A H 0.2295 0.8813 0.1457 0.030 Uiso 1 1 calc R U . . .
H15B H 0.3340 0.9092 0.0081 0.030 Uiso 1 1 calc R U . . .
C16 C 0.50199(15) 0.83446(12) 0.12935(10) 0.0214(2) Uani 1 1 d . . . . .
C17 C 0.50455(16) 0.91740(13) 0.19999(11) 0.0251(3) Uani 1 1 d . . . . .
H17 H 0.3977 0.9735 0.2269 0.030 Uiso 1 1 calc R U . . .
C18 C 0.66144(17) 0.91897(14) 0.23156(11) 0.0279(3) Uani 1 1 d . . . . .
H18 H 0.6617 0.9761 0.2797 0.033 Uiso 1 1 calc R U . . .
C19 C 0.81760(17) 0.83726(14) 0.19279(12) 0.0289(3) Uani 1 1 d . . . . .
H19 H 0.9253 0.8379 0.2143 0.035 Uiso 1 1 calc R U . . .
C20 C 0.81574(17) 0.75435(15) 0.12220(12) 0.0312(3) Uani 1 1 d . . . . .
H20 H 0.9228 0.6984 0.0953 0.037 Uiso 1 1 calc R U . . .
C21 C 0.65864(16) 0.75260(14) 0.09055(11) 0.0271(3) Uani 1 1 d . . . . .
H21 H 0.6585 0.6954 0.0424 0.033 Uiso 1 1 calc R U . . .

loop_
_atom_site_aniso_label
_atom_site_aniso_U_11
_atom_site_aniso_U_22
_atom_site_aniso_U_33
_atom_site_aniso_U_23
_atom_site_aniso_U_13
_atom_site_aniso_U_12
O1 0.0317(5) 0.0251(4) 0.0371(5) -0.0111(4) -0.0164(4) -0.0013(3)
N1 0.0231(5) 0.0266(5) 0.0259(5) -0.0121(4) -0.0044(4) -0.0055(4)
C1 0.0234(6) 0.0265(6) 0.0230(6) -0.0140(5) -0.0038(4) -0.0017(4)
N2 0.0221(5) 0.0260(5) 0.0207(5) -0.0073(4) -0.0054(4) -0.0070(4)
C2 0.0304(6) 0.0244(6) 0.0229(6) -0.0110(5) -0.0026(5) -0.0025(5)
N3 0.0255(5) 0.0312(5) 0.0216(5) -0.0091(4) -0.0058(4) -0.0075(4)
C3 0.0308(6) 0.0270(6) 0.0256(6) -0.0131(5) 0.0013(5) -0.0095(5)
N4 0.0235(5) 0.0291(5) 0.0229(5) -0.0100(4) -0.0049(4) -0.0059(4)
C4 0.0278(6) 0.0332(6) 0.0275(6) -0.0145(5) -0.0041(5) -0.0096(5)
C5 0.0263(6) 0.0288(6) 0.0217(6) -0.0109(5) -0.0043(5) -0.0057(5)
C6 0.0226(5) 0.0253(6) 0.0211(6) -0.0124(5) -0.0011(4) -0.0048(4)
C7 0.0191(5) 0.0263(6) 0.0208(6) -0.0098(4) -0.0041(4) -0.0035(4)
C8 0.0185(5) 0.0241(5) 0.0220(6) -0.0082(4) -0.0045(4) -0.0043(4)
C9 0.0195(5) 0.0257(5) 0.0215(6) -0.0094(4) -0.0035(4) -0.0077(4)
C10 0.0233(6) 0.0288(6) 0.0310(6) -0.0124(5) -0.0098(5) -0.0023(5)
C11 0.0211(5) 0.0262(6) 0.0240(6) -0.0088(5) -0.0057(4) -0.0073(4)
C12 0.0273(6) 0.0310(6) 0.0240(6) -0.0068(5) -0.0080(5) -0.0080(5)
C13 0.0324(6) 0.0374(7) 0.0208(6) -0.0108(5) -0.0034(5) -0.0115(5)
C14 0.0263(6) 0.0323(6) 0.0275(6) -0.0162(5) -0.0017(5) -0.0070(5)
C15 0.0239(6) 0.0228(6) 0.0278(6) -0.0066(5) -0.0066(5) -0.0062(4)
C16 0.0226(6) 0.0228(5) 0.0188(5) -0.0056(4) -0.0033(4) -0.0069(4)
C17 0.0248(6) 0.0264(6) 0.0252(6) -0.0117(5) -0.0008(5) -0.0048(4)
C18 0.0339(7) 0.0309(6) 0.0241(6) -0.0116(5) -0.0056(5) -0.0108(5)
C19 0.0257(6) 0.0350(7) 0.0292(6) -0.0089(5) -0.0093(5) -0.0088(5)
C20 0.0224(6) 0.0374(7) 0.0368(7) -0.0186(6) -0.0047(5) -0.0007(5)
C21 0.0258(6) 0.0317(6) 0.0293(6) -0.0168(5) -0.0038(5) -0.0052(5)

loop_
_atom_type_symbol
_atom_type_description
_atom_type_scat_dispersion_real
_atom_type_scat_dispersion_imag
_atom_type_scat_source
C C 0.0181 0.0091 'International Tables Vol C Tables 4.2.6.8 and 6.1.1.4'
H H 0.0000 0.0000 'International Tables Vol C Tables 4.2.6.8 and 6.1.1.4'
N N 0.0311 0.0180 'International Tables Vol C Tables 4.2.6.8 and 6.1.1.4'
O O 0.0492 0.0322 'International Tables Vol C Tables 4.2.6.8 and 6.1.1.4'

loop_
_exptl_crystal_face_index_h
_exptl_crystal_face_index_k
_exptl_crystal_face_index_l
_exptl_crystal_face_perp_dist
0 0 1 0.0926
0 0 -1 0.0666
0 -1 0 0.0060
0 1 0 0.0120
-1 0 0 0.0733
1 0 0 0.0733
5 3 4 0.0526
-5 -3 -4 0.0406

loop_
_geom_angle_atom_site_label_1
_geom_angle_atom_site_label_2
_geom_angle_atom_site_label_3
_geom_angle
_geom_angle_site_symmetry_1
_geom_angle_site_symmetry_3
_geom_angle_publ_flag
C1 O1 C10 122.18(9) . . ?
C14 N1 C9 116.72(10) . . ?
O1 C1 C2 111.70(10) . . ?
O1 C1 C6 128.61(10) . . ?
C2 C1 C6 119.63(11) . . ?
N3 N2 C8 110.85(9) . . ?
N3 N2 C15 119.95(10) . . ?
C8 N2 C15 129.20(10) . . ?
C3 C2 C1 121.75(11) . . ?
N4 N3 N2 107.36(9) . . ?
C2 C3 C4 119.59(11) . . ?
N3 N4 C7 108.95(9) . . ?
C5 C4 C3 118.93(11) . . ?
C4 C5 C6 122.97(11) . . ?
C1 C6 C5 117.11(10) . . ?
C1 C6 C7 127.98(10) . . ?
C5 C6 C7 114.89(10) . . ?
N4 C7 C6 120.49(10) . . ?
N4 C7 C8 108.18(10) . . ?
C8 C7 C6 130.45(10) . . ?
N2 C8 C7 104.65(10) . . ?
N2 C8 C9 126.15(10) . . ?
C7 C8 C9 129.20(10) . . ?
N1 C9 C8 117.63(10) . . ?
N1 C9 C11 124.06(11) . . ?
C11 C9 C8 118.28(10) . . ?
O1 C10 C11 112.77(10) . . ?
C9 C11 C10 121.45(10) . . ?
C12 C11 C9 117.35(11) . . ?
C12 C11 C10 121.18(11) . . ?
C13 C12 C11 119.44(11) . . ?
C12 C13 C14 118.60(11) . . ?
N1 C14 C13 123.69(11) . . ?
N2 C15 C16 112.82(9) . . ?
C17 C16 C15 119.01(10) . . ?
C21 C16 C15 121.65(10) . . ?
C21 C16 C17 119.29(11) . . ?
C18 C17 C16 120.72(11) . . ?
C19 C18 C17 119.93(11) . . ?
C18 C19 C20 119.56(11) . . ?
C19 C20 C21 120.57(11) . . ?
C16 C21 C20 119.93(11) . . ?

loop_
_geom_bond_atom_site_label_1
_geom_bond_atom_site_label_2
_geom_bond_distance
_geom_bond_site_symmetry_2
_geom_bond_publ_flag
O1 C1 1.3727(14) . ?
O1 C10 1.4376(14) . ?
N1 C9 1.3455(15) . ?
N1 C14 1.3401(16) . ?
C1 C2 1.4020(17) . ?
C1 C6 1.4052(16) . ?
N2 N3 1.3510(13) . ?
N2 C8 1.3543(15) . ?
N2 C15 1.4624(14) . ?
C2 C3 1.3806(17) . ?
N3 N4 1.3161(14) . ?
C3 C4 1.3902(18) . ?
N4 C7 1.3687(15) . ?
C4 C5 1.3834(17) . ?
C5 C6 1.4100(16) . ?
C6 C7 1.4823(16) . ?
C7 C8 1.3793(15) . ?
C8 C9 1.4682(15) . ?
C9 C11 1.3963(16) . ?
C10 C11 1.5085(16) . ?
C11 C12 1.3942(16) . ?
C12 C13 1.3815(18) . ?
C13 C14 1.3869(18) . ?
C15 C16 1.5104(15) . ?
C16 C17 1.3919(16) . ?
C16 C21 1.3880(17) . ?
C17 C18 1.3871(17) . ?
C18 C19 1.3845(18) . ?
C19 C20 1.3894(18) . ?
C20 C21 1.3898(17) . ?

loop_
_exptl_oxdiff_crystal_face_indexfrac_h
_exptl_oxdiff_crystal_face_indexfrac_k
_exptl_oxdiff_crystal_face_indexfrac_l
_exptl_oxdiff_crystal_face_x
_exptl_oxdiff_crystal_face_y
_exptl_oxdiff_crystal_face_z
0.0000 -0.0000 1.0000 -0.0252 0.0537 0.1266
-0.0000 0.0000 -1.0000 0.0252 -0.0537 -0.1266
-0.0000 -1.0000 -0.0000 0.1058 0.1288 0.0278
0.0000 1.0000 0.0000 -0.1058 -0.1288 -0.0278
-1.0000 -0.0000 -0.0000 0.0908 -0.1376 0.1225
1.0000 0.0000 0.0000 -0.0908 0.1376 -0.1225
5.0000 3.0000 4.0000 -0.8723 0.5167 -0.1896
-5.0000 -3.0000 -4.0000 0.8723 -0.5167 0.1896
